data_7036598
loop_
_publ_author_name
'Kl\"ocker, Hans'
'Layh, Marcus'
'Hepp, Alexander'
'Uhl, Werner'

_publ_section_title
;
 Hydroalumination of alkynyl-aminophosphines as a promising tool for the
 synthesis of unusual phosphines: P-N bond activation, a transient
 phosphaallene, a zwitterionic AlP2C2 heterocycle and a masked Al/P-based
 frustrated Lewis pair.
;
_journal_issue 5
_journal_name_full 'Dalton transactions (Cambridge, England : 2003)'
_journal_page_first 2031
_journal_page_last 2043
_journal_paper_doi 10.1039/c5dt02825f
_journal_volume 45
_journal_year 2016
_chemical_formula_sum 'C9 H11 Cl2 P'
_chemical_formula_weight 221.05
_chemical_name_systematic
;
 ?
;
_chemical_properties_physical 'Air-sensitive, Hygroscopic'
_space_group_crystal_system monoclinic
_space_group_IT_number 14
_space_group_name_Hall '-P 2yn'
_space_group_name_H-M_alt 'P 1 21/n 1'
_symmetry_space_group_name_Hall '-P 2yn'
_symmetry_space_group_name_H-M 'P 1 21/n 1'
_atom_sites_solution_hydrogens geom
_audit_creation_method SHELXL-2013
_audit_update_record
;
2015-07-22 deposited with the CCDC.
2015-09-14 downloaded from the CCDC.
;
_cell_angle_alpha 90
_cell_angle_beta 101.8230(10)
_cell_angle_gamma 90
_cell_formula_units_Z 4
_cell_length_a 8.1445(3)
_cell_length_b 7.1178(3)
_cell_length_c 18.4060(8)
_cell_measurement_reflns_used 6458
_cell_measurement_temperature 153(2)
_cell_measurement_theta_max 30.088
_cell_measurement_theta_min 2.574
_cell_volume 1044.38(7)
_computing_cell_refinement 'Bruker SAINT+'
_computing_data_collection 'Bruker SMART'
_computing_data_reduction 'Bruker SHELXTL'
_computing_molecular_graphics 'Bruker SHELXTL'
_computing_publication_material 'Bruker SHELXTL'
_computing_structure_refinement 'SHELXL-2013 (Sheldrick, 2013)'
_computing_structure_solution 'SHELXS-2013 (Sheldrick, 2013)'
_diffrn_ambient_temperature 153(2)
_diffrn_measured_fraction_theta_full 0.985
_diffrn_measured_fraction_theta_max 0.990
_diffrn_measurement_device_type 'CCD area detector'
_diffrn_measurement_method 'omega scans'
_diffrn_radiation_type MoK\a
_diffrn_radiation_wavelength 0.71073
_diffrn_reflns_av_R_equivalents 0.0207
_diffrn_reflns_av_unetI/netI 0.0183
_diffrn_reflns_laue_measured_fraction_full 0.985
_diffrn_reflns_laue_measured_fraction_max 0.990
_diffrn_reflns_limit_h_max 11
_diffrn_reflns_limit_h_min -11
_diffrn_reflns_limit_k_max 10
_diffrn_reflns_limit_k_min -9
_diffrn_reflns_limit_l_max 24
_diffrn_reflns_limit_l_min -25
_diffrn_reflns_number 10452
_diffrn_reflns_point_group_measured_fraction_full 0.985
_diffrn_reflns_point_group_measured_fraction_max 0.990
_diffrn_reflns_theta_full 25.242
_diffrn_reflns_theta_max 30.093
_diffrn_reflns_theta_min 2.573
_diffrn_source microsource
_exptl_absorpt_coefficient_mu 0.719
_exptl_absorpt_correction_T_max 0.7460
_exptl_absorpt_correction_T_min 0.5786
_exptl_absorpt_correction_type empirical
_exptl_absorpt_process_details SADABS
_exptl_crystal_colour colourless
_exptl_crystal_density_diffrn 1.406
_exptl_crystal_description plate
_exptl_crystal_F_000 456
_exptl_crystal_recrystallization_method 'Re-crystallisation from solvent: '
_exptl_crystal_size_max 0.520
_exptl_crystal_size_mid 0.360
_exptl_crystal_size_min 0.160
_refine_diff_density_max 0.582
_refine_diff_density_min -0.407
_refine_diff_density_rms 0.073
_refine_ls_extinction_method none
_refine_ls_goodness_of_fit_ref 1.093
_refine_ls_hydrogen_treatment constr
_refine_ls_matrix_type full
_refine_ls_number_parameters 112
_refine_ls_number_reflns 3026
_refine_ls_number_restraints 0
_refine_ls_restrained_S_all 1.093
_refine_ls_R_factor_all 0.0406
_refine_ls_R_factor_gt 0.0357
_refine_ls_shift/su_max 0.000
_refine_ls_shift/su_mean 0.000
_refine_ls_structure_factor_coef Fsqd
_refine_ls_weighting_details 'w=1/[\s^2^(Fo^2^)+(0.0466P)^2^+0.6246P] where P=(Fo^2^+2Fc^2^)/3'
_refine_ls_weighting_scheme calc
_refine_ls_wR_factor_gt 0.0953
_refine_ls_wR_factor_ref 0.0988
_reflns_Friedel_coverage 0.000
_reflns_number_gt 2710
_reflns_number_total 3026
_reflns_threshold_expression 'I > 2\s(I)'
_cod_data_source_file c5dt02825f2.cif
_cod_data_source_block sad
_cod_depositor_comments 'Adding full bibliography for 7036598--7036603.cif.'
_cod_database_code 7036598
_shelx_space_group_comment
;
The symmetry employed for this shelxl refinement is uniquely defined
by the following loop, which should always be used as a source of
symmetry information in preference to the above space-group names.
They are only intended as comments.
;
_shelx_estimated_absorpt_t_min 0.706
_shelx_estimated_absorpt_t_max 0.894
_shelxl_version_number 2013-4

loop_
_space_group_symop_operation_xyz
'x, y, z'
'-x+1/2, y+1/2, -z+1/2'
'-x, -y, -z'
'x-1/2, -y-1/2, z-1/2'

loop_
_atom_site_label
_atom_site_type_symbol
_atom_site_fract_x
_atom_site_fract_y
_atom_site_fract_z
_atom_site_U_iso_or_equiv
_atom_site_adp_type
_atom_site_occupancy
_atom_site_site_symmetry_order
_atom_site_calc_flag
_atom_site_refinement_flags_posn
_atom_site_refinement_flags_adp
P1 P 0.97028(5) 0.67927(6) 0.18167(2) 0.02741(11) Uani 1 1 d . .
Cl1 Cl 1.16895(5) 0.82670(6) 0.24506(2) 0.03354(12) Uani 1 1 d . .
Cl2 Cl 1.07383(6) 0.60130(6) 0.09138(2) 0.03628(12) Uani 1 1 d . .
C1 C 0.82681(18) 0.8661(2) 0.14277(8) 0.0224(3) Uani 1 1 d . .
C2 C 0.6623(2) 0.8390(2) 0.15400(8) 0.0263(3) Uani 1 1 d . .
C21 C 0.6130(3) 0.6749(3) 0.19734(12) 0.0408(4) Uani 1 1 d . .
H21A H 0.4939 0.6764 0.1942 0.049 Uiso 1 1 calc R U
H21B H 0.6695 0.6848 0.2484 0.049 Uiso 1 1 calc R U
H21C H 0.6445 0.5594 0.1769 0.049 Uiso 1 1 calc R U
C3 C 0.53883(19) 0.9700(2) 0.12561(9) 0.0282(3) Uani 1 1 d . .
H3 H 0.4269 0.9510 0.1332 0.034 Uiso 1 1 calc R U
C4 C 0.57278(19) 1.1272(2) 0.08666(8) 0.0263(3) Uani 1 1 d . .
C41 C 0.4361(2) 1.2638(3) 0.05486(10) 0.0343(4) Uani 1 1 d . .
H41A H 0.4847 1.3737 0.0375 0.041 Uiso 1 1 calc R U
H41B H 0.3761 1.2989 0.0925 0.041 Uiso 1 1 calc R U
H41C H 0.3603 1.2060 0.0142 0.041 Uiso 1 1 calc R U
C5 C 0.73630(19) 1.1534(2) 0.07701(8) 0.0250(3) Uani 1 1 d . .
H5 H 0.7613 1.2623 0.0505 0.030 Uiso 1 1 calc R U
C6 C 0.86518(18) 1.0275(2) 0.10448(8) 0.0221(3) Uani 1 1 d . .
C61 C 1.03860(19) 1.0761(2) 0.09386(9) 0.0270(3) Uani 1 1 d . .
H61A H 1.0311 1.1694 0.0557 0.032 Uiso 1 1 calc R U
H61B H 1.0917 0.9654 0.0797 0.032 Uiso 1 1 calc R U
H61C H 1.1037 1.1244 0.1395 0.032 Uiso 1 1 calc R U

loop_
_atom_site_aniso_label
_atom_site_aniso_U_11
_atom_site_aniso_U_22
_atom_site_aniso_U_33
_atom_site_aniso_U_23
_atom_site_aniso_U_13
_atom_site_aniso_U_12
P1 0.0318(2) 0.0235(2) 0.0261(2) 0.00396(14) 0.00402(15) 0.00248(15)
Cl1 0.0298(2) 0.0344(2) 0.0312(2) -0.00421(15) -0.00596(15) 0.00723(14)
Cl2 0.0540(3) 0.0271(2) 0.02949(19) -0.00391(15) 0.01262(17) 0.01168(17)
C1 0.0243(6) 0.0222(6) 0.0198(6) 0.0003(5) 0.0025(5) -0.0005(5)
C2 0.0272(7) 0.0281(7) 0.0238(7) 0.0029(6) 0.0055(5) -0.0042(6)
C21 0.0384(9) 0.0381(10) 0.0478(11) 0.0154(8) 0.0135(8) -0.0047(7)
C3 0.0226(6) 0.0347(8) 0.0279(7) 0.0026(6) 0.0064(5) -0.0014(6)
C4 0.0246(7) 0.0290(7) 0.0248(7) 0.0013(6) 0.0040(5) 0.0026(6)
C41 0.0278(7) 0.0385(9) 0.0365(8) 0.0067(7) 0.0061(6) 0.0080(7)
C5 0.0262(7) 0.0240(7) 0.0246(7) 0.0032(5) 0.0046(5) -0.0006(5)
C6 0.0227(6) 0.0228(6) 0.0205(6) -0.0007(5) 0.0036(5) -0.0023(5)
C61 0.0237(6) 0.0269(7) 0.0302(7) 0.0030(6) 0.0049(6) -0.0028(5)

loop_
_atom_type_symbol
_atom_type_description
_atom_type_scat_dispersion_real
_atom_type_scat_dispersion_imag
_atom_type_scat_source
C C 0.0033 0.0016 'International Tables Vol C Tables 4.2.6.8 and 6.1.1.4'
H H 0.0000 0.0000 'International Tables Vol C Tables 4.2.6.8 and 6.1.1.4'
P P 0.1023 0.0942 'International Tables Vol C Tables 4.2.6.8 and 6.1.1.4'
Cl Cl 0.1484 0.1585 'International Tables Vol C Tables 4.2.6.8 and 6.1.1.4'

loop_
_geom_angle_atom_site_label_1
_geom_angle_atom_site_label_2
_geom_angle_atom_site_label_3
_geom_angle
C1 P1 Cl1 102.47(5)
C1 P1 Cl2 102.29(5)
Cl1 P1 Cl2 100.75(3)
C2 C1 C6 119.80(13)
C2 C1 P1 113.33(11)
C6 C1 P1 126.87(11)
C3 C2 C1 119.25(14)
C3 C2 C21 117.74(15)
C1 C2 C21 123.00(15)
C2 C21 H21A 109.5
C2 C21 H21B 109.5
H21A C21 H21B 109.5
C2 C21 H21C 109.5
H21A C21 H21C 109.5
H21B C21 H21C 109.5
C4 C3 C2 121.94(14)
C4 C3 H3 119.0
C2 C3 H3 119.0
C3 C4 C5 118.13(14)
C3 C4 C41 120.85(14)
C5 C4 C41 121.01(15)
C4 C41 H41A 109.5
C4 C41 H41B 109.5
H41A C41 H41B 109.5
C4 C41 H41C 109.5
H41A C41 H41C 109.5
H41B C41 H41C 109.5
C4 C5 C6 122.46(14)
C4 C5 H5 118.8
C6 C5 H5 118.8
C5 C6 C1 118.40(13)
C5 C6 C61 117.52(13)
C1 C6 C61 124.04(13)
C6 C61 H61A 109.5
C6 C61 H61B 109.5
H61A C61 H61B 109.5
C6 C61 H61C 109.5
H61A C61 H61C 109.5
H61B C61 H61C 109.5

loop_
_geom_bond_atom_site_label_1
_geom_bond_atom_site_label_2
_geom_bond_distance
P1 C1 1.8174(15)
P1 Cl1 2.0753(6)
P1 Cl2 2.0871(6)
C1 C2 1.410(2)
C1 C6 1.416(2)
C2 C3 1.392(2)
C2 C21 1.515(2)
C21 H21A 0.9599
C21 H21B 0.9599
C21 H21C 0.9599
C3 C4 1.387(2)
C3 H3 0.9600
C4 C5 1.392(2)
C4 C41 1.503(2)
C41 H41A 0.9599
C41 H41B 0.9599
C41 H41C 0.9599
C5 C6 1.394(2)
C5 H5 0.9600
C6 C61 1.505(2)
C61 H61A 0.9599
C61 H61B 0.9599
C61 H61C 0.9599

loop_
_geom_torsion_atom_site_label_1
_geom_torsion_atom_site_label_2
_geom_torsion_atom_site_label_3
_geom_torsion_atom_site_label_4
_geom_torsion
Cl1 P1 C1 C2 -128.31(11)
Cl2 P1 C1 C2 127.59(11)
Cl1 P1 C1 C6 51.51(14)
Cl2 P1 C1 C6 -52.59(14)
C6 C1 C2 C3 1.5(2)
P1 C1 C2 C3 -178.70(12)
C6 C1 C2 C21 -177.17(16)
P1 C1 C2 C21 2.7(2)
C1 C2 C3 C4 -0.2(2)
C21 C2 C3 C4 178.53(16)
C2 C3 C4 C5 -0.8(2)
C2 C3 C4 C41 178.38(15)
C3 C4 C5 C6 0.5(2)
C41 C4 C5 C6 -178.69(15)
C4 C5 C6 C1 0.8(2)
C4 C5 C6 C61 -176.99(14)
C2 C1 C6 C5 -1.8(2)
P1 C1 C6 C5 178.44(11)
C2 C1 C6 C61 175.86(14)
P1 C1 C6 C61 -3.9(2)
